data_7108787
loop_
_publ_author_name
'Adonis Michaelides'
'Stavroula Skoulika'
'Michael G. Siskos'

_publ_section_title
;
 2D and 3D photoreactive lanthanide MOFs of trans,trans-muconic acid
;
_journal_name_full Chem.Commun.
_journal_page_first 1008
_journal_paper_doi 10.1039/c2cc36356a
_journal_volume 49
_journal_year 2012
_chemical_formula_sum 'C9 H16 Er O11'
_chemical_formula_weight 467.48
_chemical_name_systematic
;
?
;
_space_group_IT_number 2
_symmetry_cell_setting triclinic
_symmetry_space_group_name_Hall '-P 1'
_symmetry_space_group_name_H-M 'P -1'
_atom_sites_solution_hydrogens geom
_atom_sites_solution_primary direct
_atom_sites_solution_secondary difmap
_audit_creation_method SHELXL-97
_cell_angle_alpha 74.36(2)
_cell_angle_beta 63.38(2)
_cell_angle_gamma 87.67(2)
_cell_formula_units_Z 2
_cell_length_a 9.247(2)
_cell_length_b 9.437(2)
_cell_length_c 9.862(3)
_cell_measurement_reflns_used 80
_cell_measurement_temperature 293(2)
_cell_measurement_theta_max 12.1
_cell_measurement_theta_min 8.4
_cell_volume 737.7(4)
_computing_cell_refinement XSCANS
_computing_data_collection XSCANS
_computing_data_reduction XSCANS
_computing_structure_refinement 'SHELXL-97 (Sheldrick, 1997)'
_computing_structure_solution 'SHELXS-97 (Sheldrick, 1990)'
_diffrn_ambient_temperature 293(2)
_diffrn_measured_fraction_theta_full 0.988
_diffrn_measured_fraction_theta_max 0.988
_diffrn_measurement_device_type P4
_diffrn_measurement_method scintillation
_diffrn_radiation_monochromator graphite
_diffrn_radiation_source 'fine-focus sealed tube'
_diffrn_radiation_type MoK\a
_diffrn_radiation_wavelength 0.71073
_diffrn_reflns_av_R_equivalents 0.0525
_diffrn_reflns_av_sigmaI/netI 0.0327
_diffrn_reflns_limit_h_max 10
_diffrn_reflns_limit_h_min -1
_diffrn_reflns_limit_k_max 10
_diffrn_reflns_limit_k_min -10
_diffrn_reflns_limit_l_max 11
_diffrn_reflns_limit_l_min -10
_diffrn_reflns_number 3062
_diffrn_reflns_theta_full 25.00
_diffrn_reflns_theta_max 25.00
_diffrn_reflns_theta_min 2.25
_diffrn_standards_decay_% none
_diffrn_standards_interval_count 100
_diffrn_standards_number 2
_exptl_absorpt_coefficient_mu 5.740
_exptl_absorpt_correction_T_max 0.4129
_exptl_absorpt_correction_T_min 0.0056
_exptl_absorpt_correction_type refdelf
_exptl_crystal_colour pink
_exptl_crystal_density_diffrn 2.105
_exptl_crystal_density_method 'not measured'
_exptl_crystal_description prismatic
_exptl_crystal_F_000 452
_exptl_crystal_size_max 0.16
_exptl_crystal_size_mid 0.10
_exptl_crystal_size_min 0.10
_refine_diff_density_max 2.079
_refine_diff_density_min -2.611
_refine_diff_density_rms 0.360
_refine_ls_extinction_method none
_refine_ls_goodness_of_fit_ref 1.152
_refine_ls_hydrogen_treatment mixed
_refine_ls_matrix_type fullcycle
_refine_ls_number_parameters 208
_refine_ls_number_reflns 2557
_refine_ls_number_restraints 9
_refine_ls_restrained_S_all 1.150
_refine_ls_R_factor_all 0.0454
_refine_ls_R_factor_gt 0.0380
_refine_ls_shift/su_max 0.054
_refine_ls_shift/su_mean 0.002
_refine_ls_structure_factor_coef Fsqd
_refine_ls_weighting_details 'calc w=1/[\s^2^(Fo^2^)+(0.0876P)^2^+7.1625P] where P=(Fo^2^+2Fc^2^)/3'
_refine_ls_weighting_scheme calc
_refine_ls_wR_factor_gt 0.1207
_refine_ls_wR_factor_ref 0.1338
_reflns_number_gt 2506
_reflns_number_total 2557
_reflns_threshold_expression >2sigma(I)
_cod_data_source_file c2cc36356a.txt
_cod_data_source_block erhex10a
_cod_original_cell_volume 737.7(3)
_cod_original_sg_symbol_H-M P-1
_cod_database_code 7108787

loop_
_symmetry_equiv_pos_as_xyz
'x, y, z'
'-x, -y, -z'

loop_
_atom_site_label
_atom_site_type_symbol
_atom_site_fract_x
_atom_site_fract_y
_atom_site_fract_z
_atom_site_U_iso_or_equiv
_atom_site_adp_type
_atom_site_occupancy
_atom_site_symmetry_multiplicity
_atom_site_calc_flag
_atom_site_refinement_flags
Er1 Er 0.56149(4) 0.61995(3) 0.14494(4) 0.01531(19) Uani 1 1 d .
O1 O 0.5859(7) 0.3556(6) 0.2181(7) 0.0192(12) Uani 1 1 d .
O2 O 0.4263(7) 0.4472(7) 0.4096(7) 0.0212(13) Uani 1 1 d .
O3 O 0.3496(7) 0.5042(8) 0.1423(8) 0.0275(14) Uani 1 1 d .
O4 O 0.1999(8) 0.4055(8) 0.0662(8) 0.0284(15) Uani 1 1 d .
O5 O 0.3790(8) 0.7553(7) 0.2914(8) 0.0259(14) Uani 1 1 d .
O6 O 0.2604(8) 0.8906(7) 0.1539(8) 0.0268(14) Uani 1 1 d .
O1W O 0.5122(8) 0.7869(7) -0.0536(7) 0.0232(13) Uani 1 1 d .
O2W O 0.7149(9) 0.8490(7) 0.0619(9) 0.0320(15) Uani 1 1 d D
O3W O 0.7293(8) 0.5961(9) 0.2716(8) 0.0294(15) Uani 1 1 d D
O4W O 0.8983(11) 0.2505(12) 0.1512(13) 0.057(2) Uani 1 1 d D
O5W O 1.0193(11) 0.1894(11) -0.1298(12) 0.051(2) Uani 1 1 d .
C1 C 0.4879(11) 0.3363(10) 0.3651(11) 0.0233(19) Uani 1 1 d .
C2 C 0.4495(14) 0.1894(10) 0.4798(12) 0.031(2) Uani 1 1 d .
H2 H 0.3735 0.1806 0.5837 0.037 Uiso 1 1 calc R
C3 C 0.5152(12) 0.0699(10) 0.4453(11) 0.026(2) Uani 1 1 d .
H3 H 0.5876 0.0784 0.3403 0.032 Uiso 1 1 calc R
C4 C 0.2153(11) 0.4597(10) 0.1647(11) 0.0228(18) Uani 1 1 d .
C5 C 0.0683(11) 0.4597(10) 0.3109(10) 0.0230(18) Uani 1 1 d .
H5 H -0.0319 0.4298 0.3220 0.028 Uiso 1 1 calc R
C6 C 0.0733(11) 0.5005(10) 0.4270(11) 0.0213(18) Uani 1 1 d .
H6 H 0.1734 0.5310 0.4157 0.026 Uiso 1 1 calc R
C7 C 0.2769(11) 0.8431(10) 0.2793(11) 0.0227(18) Uani 1 1 d .
C8 C 0.1706(12) 0.8908(10) 0.4211(11) 0.0263(19) Uani 1 1 d .
H8 H 0.1880 0.8572 0.5098 0.032 Uiso 1 1 calc R
C9 C 0.0532(12) 0.9774(11) 0.4305(12) 0.028(2) Uani 1 1 d .
H9 H 0.0374 1.0123 0.3410 0.034 Uiso 1 1 calc R
H1A H 0.4529 0.8559 -0.0233 0.080 Uiso 1 1 d .
H1B H 0.5857 0.8030 -0.1630 0.080 Uiso 1 1 d .
H2A H 0.72(2) 0.918(12) -0.011(14) 0.080 Uiso 1 1 d D
H2B H 0.778(17) 0.870(17) 0.094(19) 0.080 Uiso 1 1 d D
H3A H 0.687(17) 0.572(18) 0.370(3) 0.080 Uiso 1 1 d D
H3B H 0.818(10) 0.639(17) 0.247(17) 0.080 Uiso 1 1 d D
H4A H 0.807(9) 0.282(17) 0.186(19) 0.080 Uiso 1 1 d D
H4B H 0.961(15) 0.318(13) 0.074(14) 0.080 Uiso 1 1 d D

loop_
_atom_site_aniso_label
_atom_site_aniso_U_11
_atom_site_aniso_U_22
_atom_site_aniso_U_33
_atom_site_aniso_U_23
_atom_site_aniso_U_13
_atom_site_aniso_U_12
Er1 0.0151(3) 0.0159(3) 0.0159(3) -0.00557(17) -0.00733(19) 0.00270(16)
O1 0.025(3) 0.015(3) 0.012(3) 0.000(2) -0.004(2) -0.002(2)
O2 0.026(3) 0.018(3) 0.021(3) -0.008(2) -0.010(3) 0.002(2)
O3 0.012(3) 0.044(4) 0.023(3) -0.008(3) -0.005(2) -0.004(3)
O4 0.030(4) 0.038(4) 0.019(3) -0.015(3) -0.009(3) 0.004(3)
O5 0.025(3) 0.030(4) 0.033(4) -0.019(3) -0.017(3) 0.018(3)
O6 0.030(4) 0.026(3) 0.027(3) -0.011(3) -0.014(3) 0.008(3)
O1W 0.027(3) 0.025(3) 0.018(3) -0.006(2) -0.011(3) 0.003(3)
O2W 0.038(4) 0.020(3) 0.040(4) 0.002(3) -0.025(3) -0.004(3)
O3W 0.027(3) 0.046(4) 0.026(3) -0.015(3) -0.020(3) 0.005(3)
O4W 0.035(5) 0.068(7) 0.063(7) -0.024(5) -0.017(5) 0.003(4)
O5W 0.047(5) 0.057(6) 0.063(6) -0.015(5) -0.037(5) -0.006(4)
C1 0.026(5) 0.027(5) 0.027(5) -0.012(4) -0.019(4) 0.006(4)
C2 0.052(6) 0.017(5) 0.024(5) -0.003(4) -0.019(5) 0.003(4)
C3 0.036(5) 0.020(5) 0.024(5) -0.005(4) -0.014(4) -0.001(4)
C4 0.023(5) 0.026(5) 0.025(5) -0.013(4) -0.013(4) 0.006(4)
C5 0.016(4) 0.028(5) 0.017(4) -0.006(4) -0.001(3) -0.007(3)
C6 0.016(4) 0.024(5) 0.023(5) -0.009(3) -0.006(4) 0.000(3)
C7 0.025(4) 0.022(4) 0.025(5) -0.011(4) -0.012(4) -0.001(4)
C8 0.028(5) 0.025(5) 0.024(5) -0.007(4) -0.010(4) 0.005(4)
C9 0.030(5) 0.027(5) 0.026(5) -0.009(4) -0.011(4) 0.010(4)

loop_
_atom_type_symbol
_atom_type_description
_atom_type_scat_dispersion_real
_atom_type_scat_dispersion_imag
_atom_type_scat_source
C C 0.0033 0.0016 'International Tables Vol C Tables 4.2.6.8 and 6.1.1.4'
H H 0.0000 0.0000 'International Tables Vol C Tables 4.2.6.8 and 6.1.1.4'
O O 0.0106 0.0060 'International Tables Vol C Tables 4.2.6.8 and 6.1.1.4'
Er Er -0.2586 4.9576 'International Tables Vol C Tables 4.2.6.8 and 6.1.1.4'

loop_
_geom_angle_atom_site_label_1
_geom_angle_atom_site_label_2
_geom_angle_atom_site_label_3
_geom_angle
_geom_angle_site_symmetry_1
_geom_angle_site_symmetry_3
O5 Er1 O3 88.2(3) . .
O5 Er1 O4 153.1(3) . 2_665
O3 Er1 O4 108.3(3) . 2_665
O5 Er1 O1W 79.9(2) . .
O3 Er1 O1W 75.0(3) . .
O4 Er1 O1W 84.0(2) 2_665 .
O5 Er1 O3W 96.4(2) . .
O3 Er1 O3W 143.5(3) . .
O4 Er1 O3W 82.9(3) 2_665 .
O1W Er1 O3W 141.5(3) . .
O5 Er1 O2W 77.1(3) . .
O3 Er1 O2W 144.5(3) . .
O4 Er1 O2W 77.3(3) 2_665 .
O1W Er1 O2W 70.8(2) . .
O3W Er1 O2W 71.0(3) . .
O5 Er1 O1 128.6(2) . .
O3 Er1 O1 73.1(3) . .
O4 Er1 O1 77.5(2) 2_665 .
O1W Er1 O1 135.5(2) . .
O3W Er1 O1 75.9(3) . .
O2W Er1 O1 140.4(2) . .
O5 Er1 O2 76.3(2) . .
O3 Er1 O2 76.5(2) . .
O4 Er1 O2 127.4(2) 2_665 .
O1W Er1 O2 143.1(2) . .
O3W Er1 O2 69.7(2) . .
O2W Er1 O2 128.9(2) . .
O1 Er1 O2 53.2(2) . .
O5 Er1 C1 102.2(3) . .
O3 Er1 C1 72.8(3) . .
O4 Er1 C1 102.9(3) 2_665 .
O1W Er1 C1 147.6(3) . .
O3W Er1 C1 70.9(3) . .
O2W Er1 C1 141.5(3) . .
O1 Er1 C1 26.9(3) . .
O2 Er1 C1 26.3(3) . .
C1 O1 Er1 94.2(6) . .
C1 O2 Er1 94.3(6) . .
C4 O3 Er1 165.5(7) . .
C4 O4 Er1 116.3(6) . 2_665
C7 O5 Er1 138.1(6) . .
Er1 O1W H1B 121.00 . .
H1A O1W H1B 119.00 . .
Er1 O2W H2A 123(10) . .
Er1 O2W H2B 127(10) . .
H2A O2W H2B 110(9) . .
Er1 O3W H3A 120(10) . .
Er1 O3W H3B 133(10) . .
H3A O3W H3B 102(9) . .
H4A O4W H4B 107(9) . .
O2 C1 O1 118.3(9) . .
O2 C1 C2 120.5(9) . .
O1 C1 C2 121.2(9) . .
O2 C1 Er1 59.4(5) . .
O1 C1 Er1 58.9(5) . .
C2 C1 Er1 179.8(9) . .
C3 C2 C1 124.4(10) . .
C3 C2 H2 117.8 . .
C1 C2 H2 117.8 . .
C2 C3 C3 125.1(13) . 2_656
C2 C3 H3 117.5 . .
C3 C3 H3 117.5 2_656 .
O3 C4 O4 121.2(9) . .
O3 C4 C5 120.8(9) . .
O4 C4 C5 117.9(9) . .
C6 C5 C4 122.6(9) . .
C6 C5 H5 118.7 . .
C4 C5 H5 118.7 . .
C5 C6 C6 122.5(11) . 2_566
C5 C6 H6 118.7 . .
C6 C6 H6 118.7 2_566 .
O5 C7 O6 123.6(9) . .
O5 C7 C8 116.9(9) . .
O6 C7 C8 119.5(9) . .
C9 C8 C7 124.7(10) . .
C9 C8 H8 117.6 . .
C7 C8 H8 117.6 . .
C8 C9 C9 125.1(13) . 2_576
C8 C9 H9 117.4 . .
C9 C9 H9 117.4 2_576 .

loop_
_geom_bond_atom_site_label_1
_geom_bond_atom_site_label_2
_geom_bond_distance
_geom_bond_site_symmetry_2
Er1 O5 2.281(6) .
Er1 O3 2.295(7) .
Er1 O4 2.318(7) 2_665
Er1 O1W 2.367(7) .
Er1 O3W 2.361(7) .
Er1 O2W 2.369(7) .
Er1 O1 2.434(6) .
Er1 O2 2.445(7) .
Er1 C1 2.834(10) .
O1 C1 1.285(12) .
O2 C1 1.260(12) .
O3 C4 1.230(12) .
O4 C4 1.274(12) .
O4 Er1 2.318(7) 2_665
O5 C7 1.255(12) .
O6 C7 1.272(12) .
O1W H1A 0.86 .
O1W H1B 0.95 .
O2W H2A 0.82(2) .
O2W H2B 0.83(2) .
O3W H3A 0.83(2) .
O3W H3B 0.83(2) .
O4W H4A 0.83(2) .
O4W H4B 0.83(2) .
C1 C2 1.470(14) .
C2 C3 1.313(15) .
C2 H2 0.9300 .
C3 C3 1.40(2) 2_656
C3 H3 0.9300 .
C4 C5 1.474(13) .
C5 C6 1.321(14) .
C5 H5 0.9300 .
C6 C6 1.469(18) 2_566
C6 H6 0.9300 .
C7 C8 1.483(14) .
C8 C9 1.316(15) .
C8 H8 0.9300 .
C9 C9 1.45(2) 2_576
C9 H9 0.9300 .

loop_
_geom_torsion_atom_site_label_1
_geom_torsion_atom_site_label_2
_geom_torsion_atom_site_label_3
_geom_torsion_atom_site_label_4
_geom_torsion
_geom_torsion_site_symmetry_1
_geom_torsion_site_symmetry_4
O5 Er1 O1 C1 -11.6(6) . .
O3 Er1 O1 C1 -85.1(5) . .
O4 Er1 O1 C1 161.1(6) 2_665 .
O1W Er1 O1 C1 -131.1(5) . .
O3W Er1 O1 C1 75.4(5) . .
O2W Er1 O1 C1 109.5(6) . .
O2 Er1 O1 C1 0.4(5) . .
O5 Er1 O2 C1 170.0(6) . .
O3 Er1 O2 C1 78.5(5) . .
O4 Er1 O2 C1 -24.4(6) 2_665 .
O1W Er1 O2 C1 118.7(6) . .
O3W Er1 O2 C1 -87.7(5) . .
O2W Er1 O2 C1 -129.6(5) . .
O1 Er1 O2 C1 -0.4(5) . .
O5 Er1 O3 C4 -8(3) . .
O4 Er1 O3 C4 -166(3) 2_665 .
O1W Er1 O3 C4 -88(3) . .
O3W Er1 O3 C4 91(3) . .
O2W Er1 O3 C4 -72(3) . .
O1 Er1 O3 C4 124(3) . .
O2 Er1 O3 C4 69(3) . .
C1 Er1 O3 C4 96(3) . .
O3 Er1 O5 C7 -58.5(10) . .
O4 Er1 O5 C7 70.8(12) 2_665 .
O1W Er1 O5 C7 16.6(10) . .
O3W Er1 O5 C7 157.8(10) . .
O2W Er1 O5 C7 89.0(10) . .
O1 Er1 O5 C7 -125.1(10) . .
O2 Er1 O5 C7 -135.0(10) . .
C1 Er1 O5 C7 -130.5(10) . .
Er1 O2 C1 O1 0.7(9) . .
Er1 O2 C1 C2 179.9(8) . .
Er1 O1 C1 O2 -0.7(9) . .
Er1 O1 C1 C2 -179.9(8) . .
O5 Er1 C1 O2 -10.0(6) . .
O3 Er1 C1 O2 -94.2(5) . .
O4 Er1 C1 O2 160.3(5) 2_665 .
O1W Er1 C1 O2 -100.3(6) . .
O3W Er1 C1 O2 82.7(5) . .
O2W Er1 C1 O2 74.5(7) . .
O1 Er1 C1 O2 179.3(9) . .
O5 Er1 C1 O1 170.7(5) . .
O3 Er1 C1 O1 86.5(5) . .
O4 Er1 C1 O1 -18.9(6) 2_665 .
O1W Er1 C1 O1 80.4(7) . .
O3W Er1 C1 O1 -96.6(6) . .
O2W Er1 C1 O1 -104.8(6) . .
O2 Er1 C1 O1 -179.3(9) . .
O2 C1 C2 C3 -175.9(10) . .
O1 C1 C2 C3 3.3(17) . .
C1 C2 C3 C3 177.3(12) . 2_656
Er1 O3 C4 O4 160(2) . .
Er1 O3 C4 C5 -24(3) . .
Er1 O4 C4 O3 4.4(13) 2_665 .
Er1 O4 C4 C5 -172.2(7) 2_665 .
O3 C4 C5 C6 -3.1(16) . .
O4 C4 C5 C6 173.6(10) . .
C4 C5 C6 C6 -179.6(11) . 2_566
Er1 O5 C7 O6 -6.3(16) . .
Er1 O5 C7 C8 173.1(7) . .
O5 C7 C8 C9 -177.2(10) . .
O6 C7 C8 C9 2.3(16) . .
C7 C8 C9 C9 178.8(13) . 2_576
